data_7719460
loop_
_publ_author_name
'Cao, Jia'
'Gu, Jia-Yu'
'Ding, Wen-Ya'
'Chen, Xin-Ran'
'Hua, Zi-Yi'
'Chen, Kai'

_publ_section_title
;
 Carboxylate ligand-directed synthesis of cucurbit[5]uril-based
 coordination polymers for the detection of norfloxacin.
;
_journal_issue 40
_journal_name_full 'Dalton transactions (Cambridge, England : 2003)'
_journal_page_first 15197
_journal_page_last 15205
_journal_paper_doi 10.1039/d5dt01769f
_journal_volume 54
_journal_year 2025
_chemical_formula_sum 'C76 H66 Ba4 Cl4 N40 O33'
_chemical_formula_weight 2758.84
_space_group_crystal_system orthorhombic
_space_group_IT_number 33
_space_group_name_Hall 'P 2c -2n'
_space_group_name_H-M_alt 'P n a 21'
_atom_sites_solution_hydrogens geom
_audit_creation_method SHELXL-2014/7
_audit_update_record
;
2025-05-05 deposited with the CCDC.	2025-09-12 downloaded from the CCDC.
;
_cell_angle_alpha 90
_cell_angle_beta 90
_cell_angle_gamma 90
_cell_formula_units_Z 4
_cell_length_a 22.661(4)
_cell_length_b 39.136(7)
_cell_length_c 14.285(2)
_cell_measurement_reflns_used 9025
_cell_measurement_temperature 293(2)
_cell_measurement_theta_max 27.20
_cell_measurement_theta_min 2.21
_cell_volume 12669(4)
_computing_structure_refinement 'SHELXL-2014/7 (Sheldrick, 2014)'
_diffrn_ambient_temperature 293(2)
_diffrn_measured_fraction_theta_full 0.999
_diffrn_measured_fraction_theta_max 0.996
_diffrn_measurement_device_type 'CCD area detector'
_diffrn_measurement_method 'phi and omega scans'
_diffrn_radiation_type MoK\a
_diffrn_radiation_wavelength 0.71073
_diffrn_reflns_av_R_equivalents 0.1113
_diffrn_reflns_av_unetI/netI 0.1458
_diffrn_reflns_Laue_measured_fraction_full 0.999
_diffrn_reflns_Laue_measured_fraction_max 0.996
_diffrn_reflns_limit_h_max 27
_diffrn_reflns_limit_h_min -28
_diffrn_reflns_limit_k_max 48
_diffrn_reflns_limit_k_min -31
_diffrn_reflns_limit_l_max 17
_diffrn_reflns_limit_l_min -17
_diffrn_reflns_number 76267
_diffrn_reflns_point_group_measured_fraction_full 1.000
_diffrn_reflns_point_group_measured_fraction_max 0.997
_diffrn_reflns_theta_full 25.242
_diffrn_reflns_theta_max 26.412
_diffrn_reflns_theta_min 1.517
_exptl_absorpt_coefficient_mu 1.392
_exptl_crystal_colour colourless
_exptl_crystal_density_diffrn 1.446
_exptl_crystal_description lump
_exptl_crystal_F_000 5432
_refine_diff_density_max 1.272
_refine_diff_density_min -0.585
_refine_diff_density_rms 0.113
_refine_ls_abs_structure_details
;
 Refined as an inversion twin.
;
_refine_ls_abs_structure_Flack 0.97(2)
_refine_ls_extinction_method none
_refine_ls_goodness_of_fit_ref 1.025
_refine_ls_hydrogen_treatment constr
_refine_ls_matrix_type full
_refine_ls_number_parameters 1451
_refine_ls_number_reflns 25835
_refine_ls_number_restraints 51
_refine_ls_restrained_S_all 1.027
_refine_ls_R_factor_all 0.1526
_refine_ls_R_factor_gt 0.0681
_refine_ls_shift/su_max 0.029
_refine_ls_shift/su_mean 0.000
_refine_ls_structure_factor_coef Fsqd
_refine_ls_weighting_details 'w=1/[\s^2^(Fo^2^)+35.2200P] where P=(Fo^2^+2Fc^2^)/3'
_refine_ls_weighting_scheme calc
_refine_ls_wR_factor_gt 0.1314
_refine_ls_wR_factor_ref 0.1454
_reflns_Friedel_coverage 0.920
_reflns_Friedel_fraction_full 1.000
_reflns_Friedel_fraction_max 0.997
_reflns_number_gt 12672
_reflns_number_total 25835
_reflns_threshold_expression 'I > 2\s(I)'
_cod_data_source_file d5dt01769f2.cif
_cod_data_source_block 3
_cod_depositor_comments 'Adding full bibliography for 7719458--7719460.cif.'
_cod_original_cell_volume 12670(4)
_cod_database_code 7719460
_shelx_shelxl_version_number 2014/7
_shelx_space_group_comment
;
The symmetry employed for this shelxl refinement is uniquely defined
by the following loop, which should always be used as a source of
symmetry information in preference to the above space-group names.
They are only intended as comments.
;

loop_
_space_group_symop_operation_xyz
'x, y, z'
'-x, -y, z+1/2'
'-x+1/2, y+1/2, z+1/2'
'x+1/2, -y+1/2, z'

loop_
_atom_site_label
_atom_site_type_symbol
_atom_site_fract_x
_atom_site_fract_y
_atom_site_fract_z
_atom_site_U_iso_or_equiv
_atom_site_adp_type
_atom_site_occupancy
_atom_site_site_symmetry_order
_atom_site_calc_flag
_atom_site_refinement_flags_posn
_atom_site_refinement_flags_adp
_atom_site_refinement_flags_occupancy
_atom_site_disorder_assembly
_atom_site_disorder_group
Ba1 Ba 0.52290(5) 0.73047(3) 0.94970(9) 0.0723(3) Uani 1 1 d . . . . .
Ba2 Ba 0.76566(4) 0.69439(3) 0.59600(9) 0.0671(3) Uani 1 1 d . . . . .
Ba3 Ba 0.82402(4) 0.50255(2) 0.85027(8) 0.0517(2) Uani 1 1 d . . . . .
Ba4 Ba 0.83261(4) 0.43535(2) 0.35330(9) 0.0591(3) Uani 1 1 d . . . . .
C1 C 0.5427(9) 0.7846(5) 0.7357(15) 0.068(6) Uani 1 1 d . . . . .
C2 C 0.6098(7) 0.8095(4) 0.6395(13) 0.057(5) Uani 1 1 d . . . . .
H2 H 0.6083 0.8331 0.6166 0.069 Uiso 1 1 calc R U . . .
C3 C 0.5686(8) 0.7866(5) 0.5868(15) 0.077(6) Uani 1 1 d . . . . .
H3 H 0.5471 0.8001 0.5404 0.092 Uiso 1 1 calc R U . . .
C4 C 0.6647(8) 0.7664(4) 0.5587(12) 0.058(5) Uani 1 1 d . . . . .
C5 C 0.5885(8) 0.7331(5) 0.4731(12) 0.075(6) Uani 1 1 d . . . . .
H5A H 0.5555 0.7408 0.4354 0.091 Uiso 1 1 calc R U . . .
H5B H 0.6208 0.7277 0.4310 0.091 Uiso 1 1 calc R U . . .
C6 C 0.4782(7) 0.7498(5) 0.6330(12) 0.066(5) Uani 1 1 d . . . . .
H6A H 0.4473 0.7549 0.6779 0.079 Uiso 1 1 calc R U . . .
H6B H 0.4626 0.7544 0.5710 0.079 Uiso 1 1 calc R U . . .
C7 C 0.4852(8) 0.6969(5) 0.7234(19) 0.073(6) Uani 1 1 d . . . . .
C8 C 0.5128(8) 0.6937(5) 0.5547(13) 0.073(6) Uani 1 1 d . . . . .
H8 H 0.4837 0.6943 0.5039 0.088 Uiso 1 1 calc R U . . .
C9 C 0.5200(8) 0.6602(4) 0.5926(17) 0.078(6) Uani 1 1 d . . . . .
H9 H 0.4952 0.6436 0.5594 0.094 Uiso 1 1 calc R U . . .
C10 C 0.6163(12) 0.6767(5) 0.5339(16) 0.080(7) Uani 1 1 d . . . . .
C11 C 0.4985(8) 0.6355(7) 0.7566(17) 0.103(8) Uani 1 1 d . . . . .
H11A H 0.4881 0.6153 0.7211 0.124 Uiso 1 1 calc R U . . .
H11B H 0.4671 0.6397 0.8013 0.124 Uiso 1 1 calc R U . . .
C12 C 0.6095(7) 0.6186(4) 0.6002(16) 0.073(5) Uani 1 1 d . . . . .
H12A H 0.5797 0.6011 0.5916 0.087 Uiso 1 1 calc R U . . .
H12B H 0.6404 0.6145 0.5546 0.087 Uiso 1 1 calc R U . . .
C13 C 0.5655(9) 0.6422(5) 0.893(2) 0.078(7) Uani 1 1 d . . . . .
C14 C 0.6007(11) 0.6037(5) 0.7755(19) 0.106(8) Uani 1 1 d . . . . .
H14 H 0.5845 0.5806 0.7689 0.127 Uiso 1 1 calc R U . . .
C15 C 0.6489(10) 0.6054(4) 0.8494(18) 0.084(6) Uani 1 1 d . . . . .
H15 H 0.6560 0.5828 0.8768 0.101 Uiso 1 1 calc R U . . .
C16 C 0.6895(9) 0.6221(5) 0.712(2) 0.079(7) Uani 1 1 d . . . . .
C17 C 0.7525(9) 0.6199(5) 0.8522(16) 0.081(6) Uani 1 1 d . . . . .
H17A H 0.7543 0.6027 0.9009 0.097 Uiso 1 1 calc R U . . .
H17B H 0.7834 0.6149 0.8073 0.097 Uiso 1 1 calc R U . . .
C18 C 0.6450(11) 0.6368(6) 1.012(2) 0.121(10) Uani 1 1 d . . . . .
H18A H 0.6127 0.6417 1.0549 0.145 Uiso 1 1 calc R U . . .
H18B H 0.6654 0.6168 1.0359 0.145 Uiso 1 1 calc R U . . .
C19 C 0.6659(10) 0.6989(5) 1.0298(14) 0.070(5) Uani 1 1 d . . . . .
C20 C 0.7490(8) 0.6624(6) 0.9894(15) 0.080(6) Uani 1 1 d . . . . .
H20 H 0.7680 0.6469 1.0340 0.096 Uiso 1 1 calc R U . . .
C21 C 0.7727(9) 0.6991(6) 1.0041(12) 0.083(6) Uani 1 1 d . . . . .
H21 H 0.8016 0.7007 1.0550 0.099 Uiso 1 1 calc R U . . .
C22 C 0.7933(8) 0.6800(5) 0.8482(19) 0.071(5) Uani 1 1 d . . . . .
C23 C 0.8254(7) 0.7393(6) 0.8835(11) 0.073(6) Uani 1 1 d . . . . .
H23A H 0.8468 0.7489 0.9363 0.088 Uiso 1 1 calc R U . . .
H23B H 0.8540 0.7344 0.8348 0.088 Uiso 1 1 calc R U . . .
C24 C 0.7151(10) 0.7540(5) 1.0427(13) 0.086(6) Uani 1 1 d . . . . .
H24A H 0.7508 0.7603 1.0758 0.103 Uiso 1 1 calc R U . . .
H24B H 0.6822 0.7583 1.0846 0.103 Uiso 1 1 calc R U . . .
C25 C 0.7791(8) 0.7703(6) 0.7472(13) 0.067(5) Uani 1 1 d . . . . .
C26 C 0.7553(8) 0.7879(5) 0.9050(14) 0.070(6) Uani 1 1 d . . . . .
H26 H 0.7831 0.8018 0.9414 0.084 Uiso 1 1 calc R U . . .
C27 C 0.6560(9) 0.7877(5) 0.9359(15) 0.067(5) Uani 1 1 d . . . . .
C28 C 0.7238(8) 0.8108(5) 0.8287(15) 0.083(7) Uani 1 1 d . . . . .
H28 H 0.7354 0.8349 0.8338 0.100 Uiso 1 1 calc R U . . .
C29 C 0.7243(8) 0.8077(5) 0.6494(13) 0.069(5) Uani 1 1 d . . . . .
H29A H 0.7543 0.8013 0.6042 0.083 Uiso 1 1 calc R U . . .
H29B H 0.7212 0.8324 0.6499 0.083 Uiso 1 1 calc R U . . .
C30 C 0.6143(9) 0.8243(5) 0.8098(15) 0.091(7) Uani 1 1 d . . . . .
H30A H 0.6293 0.8463 0.7897 0.109 Uiso 1 1 calc R U . . .
H30B H 0.5835 0.8283 0.8558 0.109 Uiso 1 1 calc R U . . .
C31 C 0.9758(7) 0.5366(4) 0.5332(12) 0.054(4) Uani 1 1 d . . . . .
H31 H 1.0139 0.5476 0.5210 0.065 Uiso 1 1 calc R U . . .
C32 C 0.9189(7) 0.5128(5) 0.4145(10) 0.051(4) Uani 1 1 d . . . . .
C33 C 0.9240(7) 0.5594(4) 0.5084(11) 0.051(4) Uani 1 1 d . . . . .
H33 H 0.9386 0.5818 0.4881 0.061 Uiso 1 1 calc R U . . .
C34 C 1.0053(7) 0.5103(4) 0.6898(12) 0.054(4) Uani 1 1 d . . . . .
H34A H 1.0036 0.5188 0.7536 0.065 Uiso 1 1 calc R U . . .
H34B H 1.0452 0.5136 0.6672 0.065 Uiso 1 1 calc R U . . .
C35 C 1.0064(6) 0.4774(4) 0.4691(12) 0.054(5) Uani 1 1 d . . . . .
H35A H 1.0047 0.4674 0.4070 0.065 Uiso 1 1 calc R U . . .
H35B H 1.0463 0.4856 0.4789 0.065 Uiso 1 1 calc R U . . .
C36 C 0.9612(8) 0.4585(5) 0.7574(12) 0.059(5) Uani 1 1 d . . . . .
C37 C 1.0164(7) 0.4491(4) 0.6229(10) 0.051(4) Uani 1 1 d . . . . .
H37 H 1.0597 0.4498 0.6226 0.061 Uiso 1 1 calc R U . . .
C38 C 0.9947(8) 0.4155(5) 0.6598(12) 0.067(5) Uani 1 1 d . . . . .
H38 H 1.0273 0.4000 0.6750 0.081 Uiso 1 1 calc R U . . .
C39 C 0.9617(7) 0.4250(6) 0.5106(11) 0.064(6) Uani 1 1 d . . . . .
C40 C 0.9302(8) 0.3692(4) 0.5799(12) 0.068(5) Uani 1 1 d . . . . .
H40A H 0.9325 0.3605 0.5164 0.082 Uiso 1 1 calc R U . . .
H40B H 0.9518 0.3535 0.6197 0.082 Uiso 1 1 calc R U . . .
C41 C 0.9239(8) 0.4010(5) 0.8042(12) 0.068(5) Uani 1 1 d . . . . .
H41A H 0.9462 0.3803 0.8163 0.081 Uiso 1 1 calc R U . . .
H41B H 0.9169 0.4122 0.8637 0.081 Uiso 1 1 calc R U . . .
C42 C 0.8214(9) 0.4088(5) 0.7988(13) 0.066(5) Uani 1 1 d . . . . .
C43 C 0.8512(8) 0.3645(4) 0.7070(14) 0.064(5) Uani 1 1 d . . . . .
H43 H 0.8638 0.3424 0.7325 0.077 Uiso 1 1 calc R U . . .
C44 C 0.7867(9) 0.3670(4) 0.6979(13) 0.062(5) Uani 1 1 d . . . . .
H44 H 0.7684 0.3460 0.7214 0.075 Uiso 1 1 calc R U . . .
C45 C 0.8264(10) 0.3729(4) 0.5493(13) 0.056(5) Uani 1 1 d . . . . .
C46 C 0.7153(9) 0.3763(4) 0.5586(13) 0.078(6) Uani 1 1 d . . . . .
H46A H 0.7184 0.3699 0.4932 0.093 Uiso 1 1 calc R U . . .
H46B H 0.6872 0.3609 0.5876 0.093 Uiso 1 1 calc R U . . .
C47 C 0.7109(9) 0.4062(5) 0.7840(15) 0.088(7) Uani 1 1 d . . . . .
H47A H 0.7127 0.4154 0.8470 0.106 Uiso 1 1 calc R U . . .
H47B H 0.6856 0.3862 0.7857 0.106 Uiso 1 1 calc R U . . .
C48 C 0.6887(8) 0.4657(5) 0.7397(15) 0.065(5) Uani 1 1 d . . . . .
C49 C 0.6554(8) 0.4232(5) 0.6339(15) 0.073(6) Uani 1 1 d . . . . .
H49 H 0.6205 0.4088 0.6436 0.088 Uiso 1 1 calc R U . . .
C50 C 0.6385(7) 0.4588(5) 0.5998(16) 0.073(5) Uani 1 1 d . . . . .
H50 H 0.5955 0.4612 0.5961 0.087 Uiso 1 1 calc R U . . .
C51 C 0.6947(9) 0.4305(5) 0.4898(16) 0.067(6) Uani 1 1 d . . . . .
C52 C 0.6543(7) 0.5196(6) 0.6645(16) 0.087(7) Uani 1 1 d . . . . .
H52A H 0.6174 0.5239 0.6321 0.104 Uiso 1 1 calc R U . . .
H52B H 0.6506 0.5289 0.7272 0.104 Uiso 1 1 calc R U . . .
C53 C 0.6604(7) 0.4884(5) 0.4453(14) 0.075(6) Uani 1 1 d . . . . .
H53A H 0.6217 0.4987 0.4529 0.090 Uiso 1 1 calc R U . . .
H53B H 0.6632 0.4803 0.3812 0.090 Uiso 1 1 calc R U . . .
C54 C 0.7534(8) 0.5494(4) 0.6533(16) 0.059(5) Uani 1 1 d . . . . .
C55 C 0.6983(9) 0.5427(5) 0.5213(17) 0.087(7) Uani 1 1 d . . . . .
H55 H 0.6628 0.5556 0.5047 0.105 Uiso 1 1 calc R U . . .
C56 C 0.7565(7) 0.5649(4) 0.5004(11) 0.073(5) Uani 1 1 d D . . . .
H56 H 0.7471 0.5881 0.4800 0.087 Uiso 1 1 calc R U . . .
C57 C 0.7552(8) 0.5167(5) 0.4028(13) 0.057(5) Uani 1 1 d . . . . .
C58 C 0.8359(7) 0.5819(4) 0.6111(15) 0.069(6) Uani 1 1 d . . . . .
H58A H 0.8338 0.5889 0.6761 0.083 Uiso 1 1 calc R U . . .
H58B H 0.8372 0.6024 0.5732 0.083 Uiso 1 1 calc R U . . .
C59 C 0.8425(9) 0.5526(4) 0.3854(12) 0.078(6) Uani 1 1 d . . . . .
H59A H 0.8428 0.5425 0.3234 0.094 Uiso 1 1 calc R U . . .
H59B H 0.8449 0.5772 0.3770 0.094 Uiso 1 1 calc R U . . .
C60 C 0.9165(8) 0.5450(4) 0.6692(12) 0.050(4) Uani 1 1 d . . . . .
C61 C 0.8866(6) 0.6069(4) 0.9896(11) 0.042(4) Uani 1 1 d . . . . .
C62 C 0.8936(6) 0.6375(4) 1.0448(10) 0.041(4) Uani 1 1 d . . . . .
H62 H 0.8800 0.6383 1.1062 0.049 Uiso 1 1 calc R U . . .
C63 C 0.9208(6) 0.6658(4) 1.0057(11) 0.042(4) Uani 1 1 d . . . . .
C64 C 0.9298(8) 0.6973(5) 1.0671(12) 0.062(5) Uani 1 1 d . . . . .
C65 C 0.9421(7) 0.6636(4) 0.9153(12) 0.053(4) Uani 1 1 d . . . . .
H65 H 0.9600 0.6827 0.8891 0.064 Uiso 1 1 calc R U . . .
C66 C 0.9380(5) 0.6348(3) 0.8629(10) 0.035(3) Uani 1 1 d . . . . .
C67 C 0.9092(6) 0.6060(4) 0.9002(10) 0.047(4) Uani 1 1 d . . . . .
H67 H 0.9055 0.5863 0.8644 0.056 Uiso 1 1 calc R U . . .
C68 C 0.9595(6) 0.6339(3) 0.7654(10) 0.037(3) Uani 1 1 d . . . . .
C69 C 1.0077(6) 0.6131(4) 0.7407(11) 0.047(4) Uani 1 1 d . . . . .
H69 H 1.0249 0.5995 0.7865 0.057 Uiso 1 1 calc R U . . .
C70 C 1.0304(6) 0.6122(4) 0.6513(10) 0.037(4) Uani 1 1 d . . . . .
C71 C 1.0835(7) 0.5911(4) 0.6291(11) 0.047(4) Uani 1 1 d . . . . .
C72 C 1.0045(6) 0.6310(4) 0.5832(10) 0.040(4) Uani 1 1 d . . . . .
H72 H 1.0197 0.6301 0.5228 0.048 Uiso 1 1 calc R U . . .
C73 C 0.9545(6) 0.6524(4) 0.6016(11) 0.045(4) Uani 1 1 d . . . . .
C74 C 0.9246(9) 0.6736(4) 0.5321(12) 0.058(5) Uani 1 1 d . . . . .
C75 C 0.9317(7) 0.6535(4) 0.6949(11) 0.050(4) Uani 1 1 d . . . . .
H75 H 0.8990 0.6669 0.7090 0.060 Uiso 1 1 calc R U . . .
C76 C 0.8552(8) 0.5772(4) 1.0258(13) 0.056(5) Uani 1 1 d . . . . .
Cl1 Cl 0.7826(7) 0.6512(4) 0.4318(11) 0.215(6) Uani 0.7 1 d . U P A 1
Cl2 Cl 0.0553(9) 0.6840(5) 0.3484(17) 0.216(8) Uani 0.5 1 d . U P B 1
Cl3 Cl 0.882(4) 0.499(2) 0.191(6) 0.46(4) Uani 0.3 1 d . U P C 1
Cl4 Cl 0.7751(9) 0.3959(6) 0.0408(15) 0.222(9) Uani 0.5 1 d . U P D 1
Cl1' Cl 0.8151(19) 0.7409(13) 0.439(3) 0.28(2) Uani 0.3 1 d . U P A 2
Cl2' Cl 0.3531(14) 0.7291(9) 0.149(2) 0.322(15) Uani 0.5 1 d . U P E 2
Cl3' Cl 0.8116(9) 0.5106(5) 0.1552(12) 0.253(8) Uani 0.7 1 d . U P F 2
Cl4' Cl 0.8286(18) 0.3426(13) 0.941(4) 0.45(2) Uani 0.5 1 d . U P G 2
N1 N 0.5894(7) 0.8067(4) 0.7305(11) 0.062(4) Uani 1 1 d . . . . .
N2 N 0.6685(7) 0.7932(3) 0.6214(9) 0.062(4) Uani 1 1 d . . . . .
N3 N 0.5285(7) 0.7728(4) 0.6503(11) 0.064(4) Uani 1 1 d . . . . .
N4 N 0.6071(6) 0.7614(4) 0.5369(9) 0.062(4) Uani 1 1 d . . . . .
N5 N 0.4927(6) 0.7143(5) 0.6396(13) 0.082(5) Uani 1 1 d . . . . .
N6 N 0.5716(6) 0.7024(4) 0.5224(11) 0.072(4) Uani 1 1 d . . . . .
N7 N 0.5021(6) 0.6628(4) 0.6965(13) 0.072(5) Uani 1 1 d . . . . .
N8 N 0.5826(6) 0.6522(4) 0.5806(12) 0.081(5) Uani 1 1 d . . . . .
N9 N 0.5550(7) 0.6288(4) 0.8092(15) 0.079(5) Uani 1 1 d . . . . .
N10 N 0.6334(8) 0.6149(4) 0.6890(12) 0.074(5) Uani 1 1 d . . . . .
N11 N 0.6198(8) 0.6285(4) 0.9184(13) 0.079(5) Uani 1 1 d . . . . .
N12 N 0.6982(7) 0.6174(4) 0.8072(15) 0.073(5) Uani 1 1 d . . . . .
N13 N 0.6865(7) 0.6662(5) 1.0135(12) 0.082(5) Uani 1 1 d . . . . .
N14 N 0.7639(7) 0.6518(6) 0.8923(13) 0.089(5) Uani 1 1 d . . . . .
N15 N 0.7174(8) 0.7180(5) 1.0243(10) 0.084(5) Uani 1 1 d . . . . .
N16 N 0.7979(6) 0.7065(5) 0.9137(10) 0.070(4) Uani 1 1 d . . . . .
N17 N 0.7090(7) 0.7763(4) 0.9631(11) 0.068(4) Uani 1 1 d . . . . .
N18 N 0.7861(6) 0.7642(4) 0.8499(13) 0.071(4) Uani 1 1 d . . . . .
N19 N 0.6604(6) 0.8056(3) 0.8519(13) 0.066(4) Uani 1 1 d . . . . .
N20 N 0.7416(7) 0.7961(4) 0.7400(12) 0.067(4) Uani 1 1 d . . . . .
N21 N 0.8913(6) 0.5631(3) 0.5972(10) 0.057(3) Uani 1 1 d . . . . .
N22 N 0.8933(6) 0.5424(3) 0.4296(9) 0.050(3) Uani 1 1 d . . . . .
N23 N 0.9663(6) 0.5296(3) 0.6338(10) 0.059(4) Uani 1 1 d . . . . .
N24 N 0.9655(6) 0.5071(3) 0.4724(9) 0.054(4) Uani 1 1 d . . . . .
N25 N 0.9920(6) 0.4745(4) 0.6898(9) 0.056(4) Uani 1 1 d . . . . .
N26 N 0.9945(5) 0.4523(3) 0.5340(8) 0.041(3) Uani 1 1 d . . . . .
N27 N 0.9606(6) 0.4246(3) 0.7423(9) 0.052(4) Uani 1 1 d . . . . .
N28 N 0.9603(6) 0.4031(4) 0.5831(10) 0.059(4) Uani 1 1 d . . . . .
N29 N 0.8690(7) 0.3921(4) 0.7637(11) 0.064(4) Uani 1 1 d . . . . .
N30 N 0.8689(6) 0.3689(3) 0.6086(11) 0.060(4) Uani 1 1 d . . . . .
N31 N 0.7701(6) 0.3954(3) 0.7568(10) 0.060(4) Uani 1 1 d . . . . .
N32 N 0.7731(7) 0.3711(3) 0.6029(15) 0.075(4) Uani 1 1 d . . . . .
N33 N 0.6838(6) 0.4318(4) 0.7227(14) 0.079(5) Uani 1 1 d . . . . .
N34 N 0.6920(6) 0.4099(4) 0.5634(11) 0.057(4) Uani 1 1 d . . . . .
N35 N 0.6634(7) 0.4821(4) 0.6712(11) 0.072(4) Uani 1 1 d . . . . .
N36 N 0.6646(7) 0.4591(4) 0.5077(13) 0.077(5) Uani 1 1 d . . . . .
N37 N 0.7010(7) 0.5376(4) 0.6165(10) 0.060(4) Uani 1 1 d . . . . .
N38 N 0.7061(6) 0.5153(3) 0.4601(11) 0.061(4) Uani 1 1 d . . . . .
N39 N 0.7841(6) 0.5642(3) 0.5894(11) 0.059(4) Uani 1 1 d D . . . .
N40 N 0.7842(6) 0.5452(4) 0.4276(9) 0.059(4) Uani 1 1 d D . . . .
O1 O 0.5167(5) 0.7780(3) 0.8093(10) 0.075(4) Uani 1 1 d . . . . .
O2 O 0.4652(6) 0.7052(4) 0.7887(10) 0.075(4) Uani 1 1 d . . . . .
O3 O 0.5361(5) 0.6605(3) 0.9379(11) 0.087(4) Uani 1 1 d . . . . .
O4 O 0.6202(5) 0.7077(3) 1.0506(8) 0.072(4) Uani 1 1 d . . . . .
O5 O 0.6085(6) 0.7828(3) 0.9742(9) 0.074(4) Uani 1 1 d . . . . .
O6 O 0.6614(5) 0.6761(3) 0.5083(11) 0.081(5) Uani 1 1 d . . . . .
O7 O 0.7264(6) 0.6302(3) 0.6582(10) 0.078(4) Uani 1 1 d . . . . .
O8 O 0.8107(5) 0.6780(3) 0.7680(10) 0.071(4) Uani 1 1 d . . . . .
O9 O 0.8017(5) 0.7526(3) 0.6891(8) 0.063(3) Uani 1 1 d . . . . .
O10 O 0.7068(5) 0.7507(3) 0.5313(8) 0.066(3) Uani 1 1 d . . . . .
O11 O 0.9002(5) 0.5444(3) 0.7464(8) 0.055(3) Uani 1 1 d . . . . .
O12 O 0.9351(5) 0.4736(3) 0.8234(7) 0.059(3) Uani 1 1 d . . . . .
O13 O 0.8184(4) 0.4321(3) 0.8550(9) 0.058(3) Uani 1 1 d . . . . .
O14 O 0.7103(5) 0.4782(3) 0.8086(9) 0.069(3) Uani 1 1 d . . . . .
O15 O 0.7616(5) 0.5490(3) 0.7399(9) 0.066(3) Uani 1 1 d . . . . .
O16 O 0.9375(5) 0.4187(3) 0.4328(8) 0.060(3) Uani 1 1 d . . . . .
O17 O 0.8265(5) 0.3754(3) 0.4664(9) 0.072(3) Uani 1 1 d . . . . .
O18 O 0.7206(5) 0.4246(3) 0.4134(10) 0.075(4) Uani 1 1 d . . . . .
O19 O 0.7686(4) 0.4955(3) 0.3418(9) 0.064(3) Uani 1 1 d . . . . .
O20 O 0.9040(4) 0.4916(3) 0.3476(9) 0.060(3) Uani 1 1 d . . . . .
O21 O 0.8457(6) 0.5528(3) 0.9714(8) 0.082(4) Uani 1 1 d . . . . .
O22 O 0.8374(6) 0.5770(3) 1.1091(9) 0.088(4) Uani 1 1 d . . . . .
O23 O 0.9138(9) 0.6968(4) 1.1477(9) 0.135(8) Uani 1 1 d . . . . .
O24 O 0.9512(6) 0.7216(3) 1.0285(10) 0.089(4) Uani 1 1 d . . . . .
O25 O 0.8787(5) 0.6875(4) 0.5483(9) 0.100(5) Uani 1 1 d . . . . .
O26 O 0.9511(6) 0.6765(4) 0.4541(10) 0.099(5) Uani 1 1 d . . . . .
O27 O 1.1073(5) 0.5759(3) 0.6975(8) 0.064(3) Uani 1 1 d . . . . .
O28 O 1.0999(5) 0.5896(3) 0.5472(8) 0.071(4) Uani 1 1 d . . . . .
O1W O 0.4096(7) 0.6975(5) 0.9841(14) 0.166(8) Uani 1 1 d . . . . .
O2W O 0.8627(6) 0.4768(3) 1.0205(7) 0.080(4) Uani 1 1 d . . . . .
O3W O 0.7687(7) 0.3937(4) 0.2332(10) 0.118(5) Uani 1 1 d . . . . .
O4W O 0.8258(5) 0.4686(4) 0.6021(19) 0.169(9) Uani 1 1 d . . . . .
O5W O 0.6426(8) 0.7133(4) 0.7779(15) 0.165(9) Uani 1 1 d . . . . .

loop_
_atom_site_aniso_label
_atom_site_aniso_U_11
_atom_site_aniso_U_22
_atom_site_aniso_U_33
_atom_site_aniso_U_23
_atom_site_aniso_U_13
_atom_site_aniso_U_12
Ba1 0.0676(7) 0.0627(7) 0.0867(8) 0.0078(7) 0.0152(7) 0.0223(6)
Ba2 0.0583(6) 0.0588(7) 0.0842(8) -0.0110(7) 0.0013(7) 0.0203(5)
Ba3 0.0579(5) 0.0465(5) 0.0507(5) -0.0042(6) -0.0001(6) -0.0055(4)
Ba4 0.0727(6) 0.0431(5) 0.0614(6) -0.0121(7) 0.0029(7) -0.0047(5)
C1 0.070(13) 0.061(13) 0.073(15) 0.025(12) 0.036(12) 0.038(11)
C2 0.071(12) 0.025(9) 0.076(13) 0.001(9) -0.013(10) 0.009(8)
C3 0.075(12) 0.069(13) 0.086(14) -0.016(13) 0.003(12) 0.044(11)
C4 0.064(12) 0.038(10) 0.072(13) 0.000(9) -0.013(10) 0.009(9)
C5 0.073(12) 0.098(16) 0.055(13) -0.014(12) 0.005(10) 0.002(12)
C6 0.055(11) 0.078(14) 0.065(12) -0.019(11) -0.012(9) 0.014(10)
C7 0.059(13) 0.049(13) 0.110(19) 0.011(14) -0.011(13) 0.015(10)
C8 0.076(14) 0.068(14) 0.075(13) -0.024(12) -0.026(11) 0.009(11)
C9 0.084(14) 0.038(11) 0.112(17) 0.000(12) -0.008(14) -0.014(9)
C10 0.108(18) 0.028(10) 0.103(18) 0.003(11) -0.041(16) -0.010(13)
C11 0.059(14) 0.11(2) 0.14(2) -0.025(18) 0.021(14) -0.009(13)
C12 0.072(12) 0.049(11) 0.098(16) -0.020(13) -0.001(13) 0.005(9)
C13 0.049(13) 0.050(13) 0.13(2) 0.014(14) 0.029(14) 0.004(10)
C14 0.14(2) 0.030(11) 0.15(2) -0.020(14) -0.04(2) 0.019(12)
C15 0.112(16) 0.041(10) 0.099(15) -0.008(14) 0.003(18) 0.042(11)
C16 0.056(14) 0.041(11) 0.14(2) 0.028(13) 0.033(15) 0.028(10)
C17 0.107(16) 0.060(13) 0.076(13) 0.004(14) 0.006(15) 0.044(11)
C18 0.12(2) 0.071(17) 0.17(3) 0.054(19) 0.07(2) 0.035(15)
C19 0.073(14) 0.050(13) 0.085(15) 0.011(11) -0.023(12) 0.009(12)
C20 0.067(13) 0.099(18) 0.074(15) 0.041(13) 0.004(11) 0.006(12)
C21 0.105(16) 0.108(19) 0.036(11) -0.009(12) -0.008(11) 0.038(15)
C22 0.069(12) 0.066(13) 0.077(14) -0.012(16) -0.026(14) 0.020(10)
C23 0.038(9) 0.133(19) 0.050(12) -0.028(11) -0.008(8) 0.001(12)
C24 0.123(18) 0.085(17) 0.051(12) -0.008(12) -0.034(12) 0.015(13)
C25 0.068(13) 0.080(15) 0.052(13) -0.018(12) -0.014(10) -0.010(11)
C26 0.056(12) 0.059(13) 0.095(15) -0.006(12) -0.015(11) 0.014(10)
C27 0.069(13) 0.051(12) 0.081(15) -0.009(11) 0.024(12) 0.000(10)
C28 0.080(13) 0.059(12) 0.110(19) -0.014(13) -0.005(13) -0.036(10)
C29 0.070(13) 0.057(12) 0.081(14) 0.001(11) 0.029(11) 0.000(10)
C30 0.085(14) 0.058(13) 0.13(2) -0.030(13) -0.031(13) 0.037(11)
C31 0.053(10) 0.048(11) 0.061(12) 0.003(9) 0.000(9) -0.015(9)
C32 0.059(11) 0.067(13) 0.028(9) 0.015(9) -0.007(8) -0.023(10)
C33 0.066(11) 0.037(9) 0.050(10) 0.005(8) -0.005(9) -0.021(8)
C34 0.057(11) 0.047(11) 0.059(11) 0.009(10) -0.009(9) -0.014(9)
C35 0.028(8) 0.074(12) 0.060(12) -0.035(10) 0.000(8) 0.010(8)
C36 0.084(13) 0.056(12) 0.038(10) -0.009(10) -0.017(10) 0.011(10)
C37 0.054(10) 0.058(11) 0.040(10) -0.018(8) 0.019(8) 0.012(8)
C38 0.069(12) 0.086(15) 0.047(11) -0.013(11) 0.019(9) 0.026(11)
C39 0.056(11) 0.116(18) 0.021(9) 0.016(11) 0.002(8) 0.023(11)
C40 0.091(14) 0.054(12) 0.058(12) -0.013(10) -0.018(11) 0.027(10)
C41 0.084(14) 0.062(13) 0.057(11) 0.033(10) 0.000(10) -0.004(10)
C42 0.078(14) 0.056(12) 0.063(12) 0.012(10) -0.016(11) -0.032(11)
C43 0.068(13) 0.029(10) 0.096(16) 0.000(10) 0.009(11) -0.006(8)
C44 0.106(16) 0.030(10) 0.051(12) 0.004(9) 0.003(11) -0.014(9)
C45 0.108(16) 0.021(8) 0.038(10) -0.009(8) 0.002(13) -0.010(9)
C46 0.097(15) 0.048(12) 0.088(15) -0.019(10) 0.010(12) -0.032(11)
C47 0.086(15) 0.064(14) 0.114(18) 0.001(14) 0.025(13) -0.031(12)
C48 0.068(13) 0.061(14) 0.066(14) -0.011(12) 0.018(11) 0.009(10)
C49 0.067(13) 0.053(13) 0.099(17) -0.015(12) 0.004(12) -0.013(10)
C50 0.041(9) 0.086(16) 0.091(15) -0.021(15) 0.019(11) -0.009(9)
C51 0.081(14) 0.042(12) 0.078(16) -0.035(12) -0.011(12) -0.006(10)
C52 0.043(11) 0.098(18) 0.119(18) -0.043(15) 0.001(11) 0.013(11)
C53 0.038(9) 0.104(16) 0.082(13) 0.018(14) -0.009(10) 0.008(10)
C54 0.059(12) 0.037(10) 0.082(15) -0.017(11) -0.001(12) 0.011(9)
C55 0.093(16) 0.049(12) 0.12(2) -0.033(13) -0.048(14) 0.035(11)
C56 0.079(13) 0.038(10) 0.101(16) -0.022(11) -0.008(12) -0.001(10)
C57 0.058(11) 0.042(11) 0.072(13) -0.004(10) -0.016(10) 0.001(9)
C58 0.059(11) 0.043(10) 0.105(16) -0.022(12) -0.016(12) 0.009(9)
C59 0.131(18) 0.026(9) 0.077(15) -0.008(9) -0.046(13) 0.009(10)
C60 0.067(12) 0.042(10) 0.041(10) -0.002(9) -0.004(10) -0.011(9)
C61 0.047(9) 0.033(9) 0.047(10) 0.009(8) 0.004(8) 0.018(7)
C62 0.044(9) 0.053(11) 0.025(8) 0.015(8) 0.003(7) -0.004(8)
C63 0.038(8) 0.048(10) 0.041(10) -0.006(8) 0.001(7) -0.013(7)
C64 0.082(12) 0.064(13) 0.041(11) -0.039(10) 0.015(9) -0.017(10)
C65 0.060(10) 0.034(10) 0.066(12) 0.010(9) 0.005(9) -0.013(8)
C66 0.042(8) 0.036(8) 0.028(8) 0.003(8) 0.009(7) 0.002(6)
C67 0.053(10) 0.039(10) 0.048(10) -0.018(8) 0.007(8) -0.003(8)
C68 0.056(9) 0.020(8) 0.034(8) 0.011(7) 0.013(7) 0.000(7)
C69 0.043(9) 0.039(10) 0.059(11) -0.002(8) -0.012(8) -0.009(7)
C70 0.038(8) 0.037(9) 0.035(9) -0.007(7) -0.001(7) -0.010(7)
C71 0.064(11) 0.046(10) 0.030(9) 0.005(8) 0.001(8) 0.001(8)
C72 0.040(8) 0.051(9) 0.028(8) 0.006(8) 0.011(7) -0.009(7)
C73 0.041(8) 0.050(10) 0.044(9) 0.014(9) -0.010(8) -0.002(7)
C74 0.089(14) 0.044(11) 0.040(11) 0.009(9) -0.004(10) -0.006(10)
C75 0.052(10) 0.041(10) 0.057(11) -0.001(9) 0.032(9) 0.007(8)
C76 0.085(12) 0.027(9) 0.055(11) 0.010(9) 0.026(10) -0.009(8)
Cl1 0.254(11) 0.197(11) 0.194(10) -0.017(9) 0.025(10) -0.009(9)
Cl2 0.223(13) 0.189(13) 0.236(13) -0.024(12) 0.043(12) -0.001(10)
Cl3 0.46(5) 0.46(5) 0.46(5) -0.001(14) 0.003(14) 0.008(14)
Cl4 0.213(13) 0.239(15) 0.216(14) -0.007(11) -0.026(11) -0.050(11)
Cl1' 0.29(2) 0.29(2) 0.28(2) 0.024(14) 0.019(14) 0.008(14)
Cl2' 0.322(19) 0.330(19) 0.315(19) 0.020(13) 0.005(13) 0.010(13)
Cl3' 0.269(13) 0.269(13) 0.221(12) 0.002(11) 0.019(11) -0.017(11)
Cl4' 0.47(3) 0.45(3) 0.44(3) 0.002(14) -0.004(14) 0.015(14)
N1 0.067(10) 0.044(9) 0.075(12) 0.015(9) 0.023(9) 0.021(8)
N2 0.088(11) 0.030(7) 0.067(10) -0.003(7) 0.001(9) 0.008(8)
N3 0.086(12) 0.056(10) 0.051(10) 0.003(8) 0.023(9) 0.017(9)
N4 0.073(10) 0.060(10) 0.052(9) 0.002(8) -0.001(8) 0.010(8)
N5 0.063(10) 0.076(13) 0.109(15) -0.017(12) -0.014(10) 0.007(9)
N6 0.062(10) 0.072(12) 0.082(11) -0.012(10) 0.009(9) -0.007(9)
N7 0.065(10) 0.049(10) 0.103(14) 0.004(10) -0.005(10) 0.004(8)
N8 0.058(10) 0.070(11) 0.116(14) -0.027(11) -0.023(10) 0.018(8)
N9 0.065(12) 0.050(11) 0.123(15) 0.016(11) 0.013(11) 0.017(9)
N10 0.091(13) 0.065(11) 0.066(12) 0.020(9) 0.031(11) 0.012(9)
N11 0.091(13) 0.065(12) 0.083(13) 0.011(10) -0.009(10) 0.001(10)
N12 0.050(10) 0.050(10) 0.120(17) 0.017(10) 0.011(11) 0.018(8)
N13 0.063(11) 0.090(14) 0.094(12) -0.002(11) 0.022(9) 0.005(10)
N14 0.072(11) 0.111(17) 0.083(14) 0.020(12) 0.000(9) 0.024(11)
N15 0.112(14) 0.083(13) 0.058(10) -0.016(10) 0.002(10) 0.049(12)
N16 0.064(10) 0.097(14) 0.049(10) 0.002(9) -0.006(8) 0.005(9)
N17 0.068(10) 0.073(11) 0.063(11) -0.011(9) 0.002(9) 0.002(9)
N18 0.065(9) 0.064(10) 0.085(11) -0.029(11) -0.007(10) 0.009(7)
N19 0.073(10) 0.036(7) 0.089(10) -0.022(11) 0.018(10) 0.003(7)
N20 0.072(10) 0.042(9) 0.087(13) -0.024(9) 0.003(9) 0.007(8)
N21 0.087(10) 0.036(7) 0.047(8) -0.025(8) -0.004(9) -0.015(7)
N22 0.068(9) 0.039(8) 0.044(9) -0.016(7) -0.009(7) 0.001(7)
N23 0.071(10) 0.047(9) 0.058(10) -0.007(8) 0.006(8) -0.014(8)
N24 0.064(9) 0.046(8) 0.051(9) -0.011(7) -0.012(7) -0.019(7)
N25 0.072(10) 0.069(11) 0.026(8) 0.006(7) 0.006(7) 0.003(8)
N26 0.050(8) 0.057(9) 0.017(7) 0.001(7) 0.004(6) -0.019(7)
N27 0.071(9) 0.036(8) 0.050(9) -0.003(7) -0.011(7) -0.001(7)
N28 0.072(9) 0.064(10) 0.041(9) -0.016(8) -0.001(8) -0.001(8)
N29 0.059(10) 0.050(10) 0.083(11) -0.003(9) 0.001(9) 0.006(8)
N30 0.063(9) 0.062(10) 0.055(10) -0.001(9) 0.006(9) -0.001(7)
N31 0.064(10) 0.049(9) 0.067(10) -0.019(8) 0.006(8) -0.010(7)
N32 0.074(11) 0.041(8) 0.110(14) -0.017(11) -0.003(12) -0.007(7)
N33 0.049(9) 0.050(11) 0.138(17) 0.013(11) 0.028(10) 0.009(8)
N34 0.059(9) 0.046(9) 0.065(10) -0.011(8) 0.002(8) -0.004(7)
N35 0.086(11) 0.069(12) 0.062(10) -0.018(9) -0.012(9) -0.012(9)
N36 0.074(11) 0.064(11) 0.093(13) 0.006(11) -0.028(10) -0.019(9)
N37 0.073(10) 0.061(10) 0.047(10) -0.008(8) -0.007(8) 0.008(8)
N38 0.048(8) 0.056(9) 0.079(11) -0.003(9) -0.025(8) -0.002(7)
N39 0.058(9) 0.047(9) 0.073(10) -0.020(9) -0.013(9) -0.002(7)
N40 0.053(9) 0.075(11) 0.048(9) -0.007(8) -0.014(7) 0.003(8)
O1 0.068(8) 0.055(8) 0.103(11) 0.001(7) 0.011(7) 0.029(6)
O2 0.065(9) 0.075(10) 0.086(10) -0.002(8) 0.010(8) 0.012(7)
O3 0.070(8) 0.065(9) 0.125(12) -0.002(9) 0.035(9) 0.022(7)
O4 0.052(7) 0.075(9) 0.090(10) 0.007(7) 0.012(7) 0.022(7)
O5 0.089(9) 0.050(8) 0.081(10) -0.012(7) 0.005(8) 0.021(7)
O6 0.038(7) 0.069(9) 0.136(12) -0.028(8) 0.003(8) 0.004(7)
O7 0.069(9) 0.063(9) 0.102(11) -0.007(8) 0.003(8) 0.026(7)
O8 0.086(9) 0.062(9) 0.066(9) 0.006(7) 0.012(7) 0.028(7)
O9 0.082(8) 0.050(7) 0.057(8) -0.003(7) 0.008(6) 0.014(6)
O10 0.057(7) 0.069(8) 0.073(8) -0.008(7) 0.012(6) 0.019(6)
O11 0.071(8) 0.047(7) 0.047(7) -0.010(6) 0.019(6) -0.006(6)
O12 0.061(7) 0.068(8) 0.049(8) -0.002(6) 0.006(6) -0.004(6)
O13 0.072(7) 0.048(6) 0.053(6) -0.010(7) 0.010(7) -0.004(6)
O14 0.073(8) 0.063(8) 0.071(9) -0.020(7) 0.006(7) 0.007(6)
O15 0.078(8) 0.040(7) 0.078(9) -0.013(7) 0.002(7) 0.002(6)
O16 0.074(8) 0.051(7) 0.056(8) -0.006(6) 0.005(6) 0.010(6)
O17 0.091(9) 0.045(7) 0.080(10) -0.011(7) 0.016(9) -0.006(6)
O18 0.059(8) 0.073(9) 0.093(10) -0.013(8) -0.016(7) -0.011(7)
O19 0.074(7) 0.051(7) 0.068(8) 0.009(7) -0.012(8) -0.002(6)
O20 0.066(6) 0.063(7) 0.052(6) -0.008(7) 0.010(7) -0.009(5)
O21 0.153(12) 0.039(7) 0.053(8) -0.002(6) 0.006(8) -0.018(7)
O22 0.126(11) 0.071(9) 0.066(9) -0.024(8) 0.048(9) -0.039(8)
O23 0.26(2) 0.095(12) 0.048(9) -0.044(8) 0.056(11) -0.087(13)
O24 0.116(11) 0.055(9) 0.095(10) -0.016(8) 0.030(8) -0.036(8)
O25 0.052(8) 0.171(16) 0.076(10) 0.019(9) 0.008(7) 0.045(9)
O26 0.117(11) 0.118(12) 0.060(8) 0.024(9) -0.007(9) 0.044(9)
O27 0.054(7) 0.069(8) 0.069(8) 0.016(7) 0.011(6) 0.013(6)
O28 0.072(8) 0.094(10) 0.049(8) -0.011(7) 0.005(6) 0.030(7)
O1W 0.126(14) 0.170(19) 0.20(2) 0.058(16) 0.051(14) 0.004(12)
O2W 0.154(12) 0.053(8) 0.031(6) 0.013(6) -0.009(7) 0.016(8)
O3W 0.112(12) 0.134(14) 0.108(12) -0.021(10) -0.024(9) -0.035(10)
O4W 0.055(8) 0.070(9) 0.38(3) 0.115(14) -0.050(13) -0.024(7)
O5W 0.181(16) 0.063(10) 0.25(2) 0.076(12) -0.131(15) -0.046(10)

loop_
_atom_type_symbol
_atom_type_description
_atom_type_scat_dispersion_real
_atom_type_scat_dispersion_imag
_atom_type_scat_source
C C 0.0033 0.0016 'International Tables Vol C Tables 4.2.6.8 and 6.1.1.4'
H H 0.0000 0.0000 'International Tables Vol C Tables 4.2.6.8 and 6.1.1.4'
N N 0.0061 0.0033 'International Tables Vol C Tables 4.2.6.8 and 6.1.1.4'
O O 0.0106 0.0060 'International Tables Vol C Tables 4.2.6.8 and 6.1.1.4'
Ba Ba -0.3244 2.2819 'International Tables Vol C Tables 4.2.6.8 and 6.1.1.4'
Cl Cl 0.1484 0.1585 'International Tables Vol C Tables 4.2.6.8 and 6.1.1.4'

loop_
_geom_angle_atom_site_label_1
_geom_angle_atom_site_label_2
_geom_angle_atom_site_label_3
_geom_angle
_geom_angle_site_symmetry_1
_geom_angle_site_symmetry_3
_geom_angle_publ_flag
O24 Ba1 O1 78.7(4) 4_465 . ?
O24 Ba1 O3 140.6(4) 4_465 . ?
O1 Ba1 O3 129.4(4) . . ?
O24 Ba1 O4 118.6(4) 4_465 . ?
O1 Ba1 O4 129.6(4) . . ?
O3 Ba1 O4 68.2(4) . . ?
O24 Ba1 O2 107.6(4) 4_465 . ?
O1 Ba1 O2 67.6(4) . . ?
O3 Ba1 O2 69.7(4) . . ?
O4 Ba1 O2 132.6(4) . . ?
O24 Ba1 O5 82.0(4) 4_465 . ?
O1 Ba1 O5 68.6(4) . . ?
O3 Ba1 O5 130.4(3) . . ?
O4 Ba1 O5 68.0(4) . . ?
O2 Ba1 O5 132.0(4) . . ?
O24 Ba1 O1W 73.1(5) 4_465 . ?
O1 Ba1 O1W 112.3(4) . . ?
O3 Ba1 O1W 70.5(5) . . ?
O4 Ba1 O1W 118.0(4) . . ?
O2 Ba1 O1W 64.8(5) . . ?
O5 Ba1 O1W 154.0(5) . . ?
O25 Ba2 O8 81.2(4) . . ?
O25 Ba2 O10 117.7(4) . . ?
O8 Ba2 O10 132.4(4) . . ?
O25 Ba2 O9 85.5(4) . . ?
O8 Ba2 O9 69.6(4) . . ?
O10 Ba2 O9 69.1(3) . . ?
O25 Ba2 O6 132.7(4) . . ?
O8 Ba2 O6 131.6(4) . . ?
O10 Ba2 O6 68.8(4) . . ?
O9 Ba2 O6 133.1(3) . . ?
O25 Ba2 O7 107.1(4) . . ?
O8 Ba2 O7 67.9(4) . . ?
O10 Ba2 O7 132.2(3) . . ?
O9 Ba2 O7 132.8(4) . . ?
O6 Ba2 O7 69.0(4) . . ?
O25 Ba2 Cl1 67.0(5) . . ?
O8 Ba2 Cl1 122.5(4) . . ?
O10 Ba2 Cl1 105.0(4) . . ?
O9 Ba2 Cl1 145.7(4) . . ?
O6 Ba2 Cl1 66.4(4) . . ?
O7 Ba2 Cl1 77.2(4) . . ?
O25 Ba2 Cl1' 61.8(9) . . ?
O8 Ba2 Cl1' 130.8(9) . . ?
O10 Ba2 Cl1' 57.3(9) . . ?
O9 Ba2 Cl1' 76.0(10) . . ?
O6 Ba2 Cl1' 97.5(10) . . ?
O7 Ba2 Cl1' 150.2(10) . . ?
O21 Ba3 O13 136.8(4) . . ?
O21 Ba3 O2W 69.0(3) . . ?
O13 Ba3 O2W 68.3(4) . . ?
O21 Ba3 O12 102.9(4) . . ?
O13 Ba3 O12 68.9(3) . . ?
O2W Ba3 O12 71.8(3) . . ?
O21 Ba3 O15 88.8(4) . . ?
O13 Ba3 O15 129.9(3) . . ?
O2W Ba3 O15 153.1(4) . . ?
O12 Ba3 O15 130.1(3) . . ?
O21 Ba3 O11 78.4(3) . . ?
O13 Ba3 O11 128.6(3) . . ?
O2W Ba3 O11 118.8(4) . . ?
O12 Ba3 O11 66.9(3) . . ?
O15 Ba3 O11 68.5(3) . . ?
O21 Ba3 O14 123.8(4) . . ?
O13 Ba3 O14 68.0(3) . . ?
O2W Ba3 O14 110.6(4) . . ?
O12 Ba3 O14 131.4(3) . . ?
O15 Ba3 O14 68.7(3) . . ?
O11 Ba3 O14 130.6(4) . . ?
O27 Ba4 O16 82.0(3) 2_764 . ?
O27 Ba4 O18 136.2(4) 2_764 . ?
O16 Ba4 O18 130.5(4) . . ?
O27 Ba4 O20 78.7(4) 2_764 . ?
O16 Ba4 O20 71.8(3) . . ?
O18 Ba4 O20 133.5(4) . . ?
O27 Ba4 O3W 69.6(4) 2_764 . ?
O16 Ba4 O3W 125.1(4) . . ?
O18 Ba4 O3W 67.4(4) . . ?
O20 Ba4 O3W 139.8(4) . . ?
O27 Ba4 O19 111.2(4) 2_764 . ?
O16 Ba4 O19 133.4(3) . . ?
O18 Ba4 O19 70.2(3) . . ?
O20 Ba4 O19 67.9(3) . . ?
O3W Ba4 O19 100.9(4) . . ?
O27 Ba4 O17 111.4(3) 2_764 . ?
O16 Ba4 O17 66.9(3) . . ?
O18 Ba4 O17 69.4(4) . . ?
O20 Ba4 O17 135.1(4) . . ?
O3W Ba4 O17 80.9(4) . . ?
O19 Ba4 O17 135.0(3) . . ?
O1 C1 N3 126(2) . . ?
O1 C1 N1 123(2) . . ?
N3 C1 N1 110.6(17) . . ?
N1 C2 N2 115.2(13) . . ?
N1 C2 C3 102.5(16) . . ?
N2 C2 C3 102.2(13) . . ?
N1 C2 H2 112.0 . . ?
N2 C2 H2 112.0 . . ?
C3 C2 H2 112.0 . . ?
N3 C3 N4 115.9(16) . . ?
N3 C3 C2 108.1(17) . . ?
N4 C3 C2 105.7(14) . . ?
N3 C3 H3 109.0 . . ?
N4 C3 H3 109.0 . . ?
C2 C3 H3 109.0 . . ?
O10 C4 N4 127.9(17) . . ?
O10 C4 N2 123.6(17) . . ?
N4 C4 N2 108.5(15) . . ?
N6 C5 N4 113.2(14) . . ?
N6 C5 H5A 108.9 . . ?
N4 C5 H5A 108.9 . . ?
N6 C5 H5B 108.9 . . ?
N4 C5 H5B 108.9 . . ?
H5A C5 H5B 107.7 . . ?
N5 C6 N3 113.8(14) . . ?
N5 C6 H6A 108.8 . . ?
N3 C6 H6A 108.8 . . ?
N5 C6 H6B 108.8 . . ?
N3 C6 H6B 108.8 . . ?
H6A C6 H6B 107.7 . . ?
O2 C7 N5 130(2) . . ?
O2 C7 N7 128(2) . . ?
N5 C7 N7 101(2) . . ?
C9 C8 N6 103.3(15) . . ?
C9 C8 N5 102.6(17) . . ?
N6 C8 N5 113.8(15) . . ?
C9 C8 H8 112.2 . . ?
N6 C8 H8 112.2 . . ?
N5 C8 H8 112.2 . . ?
C8 C9 N8 105.3(16) . . ?
C8 C9 N7 105.9(16) . . ?
N8 C9 N7 112.5(16) . . ?
C8 C9 H9 111.0 . . ?
N8 C9 H9 111.0 . . ?
N7 C9 H9 111.0 . . ?
O6 C10 N8 131(2) . . ?
O6 C10 N6 130(2) . . ?
N8 C10 N6 99(2) . . ?
N7 C11 N9 113.4(16) . . ?
N7 C11 H11A 108.9 . . ?
N9 C11 H11A 108.9 . . ?
N7 C11 H11B 108.9 . . ?
N9 C11 H11B 108.9 . . ?
H11A C11 H11B 107.7 . . ?
N10 C12 N8 115.2(16) . . ?
N10 C12 H12A 108.5 . . ?
N8 C12 H12A 108.5 . . ?
N10 C12 H12B 108.5 . . ?
N8 C12 H12B 108.5 . . ?
H12A C12 H12B 107.5 . . ?
O3 C13 N9 129(2) . . ?
O3 C13 N11 126(3) . . ?
N9 C13 N11 104(2) . . ?
N9 C14 N10 114.2(17) . . ?
N9 C14 C15 104.0(18) . . ?
N10 C14 C15 102(2) . . ?
N9 C14 H14 112.0 . . ?
N10 C14 H14 112.0 . . ?
C15 C14 H14 112.0 . . ?
N12 C15 N11 116.6(17) . . ?
N12 C15 C14 107(2) . . ?
N11 C15 C14 99.7(16) . . ?
N12 C15 H15 110.9 . . ?
N11 C15 H15 110.9 . . ?
C14 C15 H15 110.9 . . ?
O7 C16 N10 124(3) . . ?
O7 C16 N12 125(2) . . ?
N10 C16 N12 110.3(19) . . ?
N14 C17 N12 114.5(14) . . ?
N14 C17 H17A 108.6 . . ?
N12 C17 H17A 108.6 . . ?
N14 C17 H17B 108.6 . . ?
N12 C17 H17B 108.6 . . ?
H17A C17 H17B 107.6 . . ?
N13 C18 N11 114.9(19) . . ?
N13 C18 H18A 108.5 . . ?
N11 C18 H18A 108.5 . . ?
N13 C18 H18B 108.5 . . ?
N11 C18 H18B 108.5 . . ?
H18A C18 H18B 107.5 . . ?
O4 C19 N13 129(2) . . ?
O4 C19 N15 128.4(19) . . ?
N13 C19 N15 101.8(18) . . ?
N13 C20 N14 117.8(17) . . ?
N13 C20 C21 102.2(18) . . ?
N14 C20 C21 107.9(16) . . ?
N13 C20 H20 109.5 . . ?
N14 C20 H20 109.5 . . ?
C21 C20 H20 109.5 . . ?
N16 C21 N15 114.2(16) . . ?
N16 C21 C20 101.6(15) . . ?
N15 C21 C20 101.2(18) . . ?
N16 C21 H21 112.9 . . ?
N15 C21 H21 112.9 . . ?
C20 C21 H21 112.9 . . ?
O8 C22 N16 131(2) . . ?
O8 C22 N14 121.0(19) . . ?
N16 C22 N14 108(2) . . ?
N18 C23 N16 115.5(14) . . ?
N18 C23 H23A 108.4 . . ?
N16 C23 H23A 108.4 . . ?
N18 C23 H23B 108.4 . . ?
N16 C23 H23B 108.4 . . ?
H23A C23 H23B 107.5 . . ?
N15 C24 N17 117.0(15) . . ?
N15 C24 H24A 108.1 . . ?
N17 C24 H24A 108.1 . . ?
N15 C24 H24B 108.1 . . ?
N17 C24 H24B 108.1 . . ?
H24A C24 H24B 107.3 . . ?
O9 C25 N20 131.5(19) . . ?
O9 C25 N18 123.0(19) . . ?
N20 C25 N18 105.4(17) . . ?
N18 C26 N17 119.0(17) . . ?
N18 C26 C28 102.3(16) . . ?
N17 C26 C28 104.6(14) . . ?
N18 C26 H26 110.1 . . ?
N17 C26 H26 110.1 . . ?
C28 C26 H26 110.1 . . ?
O5 C27 N17 127(2) . . ?
O5 C27 N19 121.8(19) . . ?
N17 C27 N19 110.7(16) . . ?
N20 C28 N19 114.1(15) . . ?
N20 C28 C26 104.7(17) . . ?
N19 C28 C26 101.8(15) . . ?
N20 C28 H28 111.9 . . ?
N19 C28 H28 111.9 . . ?
C26 C28 H28 111.9 . . ?
N20 C29 N2 111.6(14) . . ?
N20 C29 H29A 109.3 . . ?
N2 C29 H29A 109.3 . . ?
N20 C29 H29B 109.3 . . ?
N2 C29 H29B 109.3 . . ?
H29A C29 H29B 108.0 . . ?
N19 C30 N1 112.2(15) . . ?
N19 C30 H30A 109.2 . . ?
N1 C30 H30A 109.2 . . ?
N19 C30 H30B 109.2 . . ?
N1 C30 H30B 109.2 . . ?
H30A C30 H30B 107.9 . . ?
N24 C31 N23 114.1(13) . . ?
N24 C31 C33 101.7(13) . . ?
N23 C31 C33 102.8(14) . . ?
N24 C31 H31 112.5 . . ?
N23 C31 H31 112.5 . . ?
C33 C31 H31 112.5 . . ?
O20 C32 N22 124.4(15) . . ?
O20 C32 N24 122.7(16) . . ?
N22 C32 N24 112.8(15) . . ?
N21 C33 N22 117.4(12) . . ?
N21 C33 C31 104.2(13) . . ?
N22 C33 C31 106.1(13) . . ?
N21 C33 H33 109.6 . . ?
N22 C33 H33 109.6 . . ?
C31 C33 H33 109.6 . . ?
N23 C34 N25 113.1(13) . . ?
N23 C34 H34A 109.0 . . ?
N25 C34 H34A 109.0 . . ?
N23 C34 H34B 109.0 . . ?
N25 C34 H34B 109.0 . . ?
H34A C34 H34B 107.8 . . ?
N26 C35 N24 114.4(12) . . ?
N26 C35 H35A 108.7 . . ?
N24 C35 H35A 108.7 . . ?
N26 C35 H35B 108.7 . . ?
N24 C35 H35B 108.7 . . ?
H35A C35 H35B 107.6 . . ?
O12 C36 N27 125.3(18) . . ?
O12 C36 N25 124.0(17) . . ?
N27 C36 N25 110.6(16) . . ?
N26 C37 N25 113.6(13) . . ?
N26 C37 C38 106.6(14) . . ?
N25 C37 C38 103.9(12) . . ?
N26 C37 H37 110.8 . . ?
N25 C37 H37 110.8 . . ?
C38 C37 H37 110.8 . . ?
N28 C38 N27 114.6(14) . . ?
N28 C38 C37 101.9(14) . . ?
N27 C38 C37 104.1(14) . . ?
N28 C38 H38 111.9 . . ?
N27 C38 H38 111.8 . . ?
C37 C38 H38 111.9 . . ?
O16 C39 N28 123(2) . . ?
O16 C39 N26 127.9(17) . . ?
N28 C39 N26 109.1(15) . . ?
N30 C40 N28 115.8(13) . . ?
N30 C40 H40A 108.3 . . ?
N28 C40 H40A 108.3 . . ?
N30 C40 H40B 108.3 . . ?
N28 C40 H40B 108.3 . . ?
H40A C40 H40B 107.4 . . ?
N29 C41 N27 113.1(13) . . ?
N29 C41 H41A 109.0 . . ?
N27 C41 H41A 109.0 . . ?
N29 C41 H41B 109.0 . . ?
N27 C41 H41B 109.0 . . ?
H41A C41 H41B 107.8 . . ?
O13 C42 N29 130.5(17) . . ?
O13 C42 N31 120.9(19) . . ?
N29 C42 N31 108.6(16) . . ?
N29 C43 N30 112.3(14) . . ?
N29 C43 C44 106.5(14) . . ?
N30 C43 C44 100.3(15) . . ?
N29 C43 H43 112.3 . . ?
N30 C43 H43 112.3 . . ?
C44 C43 H43 112.3 . . ?
N32 C44 N31 114.6(15) . . ?
N32 C44 C43 108.2(16) . . ?
N31 C44 C43 105.0(15) . . ?
N32 C44 H44 109.6 . . ?
N31 C44 H44 109.6 . . ?
C43 C44 H44 109.6 . . ?
O17 C45 N30 131(2) . . ?
O17 C45 N32 123(2) . . ?
N30 C45 N32 105.8(15) . . ?
N34 C46 N32 116.0(13) . . ?
N34 C46 H46A 108.3 . . ?
N32 C46 H46A 108.3 . . ?
N34 C46 H46B 108.3 . . ?
N32 C46 H46B 108.3 . . ?
H46A C46 H46B 107.4 . . ?
N31 C47 N33 115.0(15) . . ?
N31 C47 H47A 108.5 . . ?
N33 C47 H47A 108.5 . . ?
N31 C47 H47B 108.5 . . ?
N33 C47 H47B 108.5 . . ?
H47A C47 H47B 107.5 . . ?
O14 C48 N35 126(2) . . ?
O14 C48 N33 125(2) . . ?
N35 C48 N33 108(2) . . ?
N34 C49 N33 116.5(16) . . ?
N34 C49 C50 104.8(16) . . ?
N33 C49 C50 100.2(15) . . ?
N34 C49 H49 111.5 . . ?
N33 C49 H49 111.5 . . ?
C50 C49 H49 111.5 . . ?
N36 C50 N35 117.8(14) . . ?
N36 C50 C49 101.3(15) . . ?
N35 C50 C49 104.4(17) . . ?
N36 C50 H50 110.9 . . ?
N35 C50 H50 110.9 . . ?
C49 C50 H50 110.9 . . ?
O18 C51 N34 126.6(19) . . ?
O18 C51 N36 124(2) . . ?
N34 C51 N36 109.5(19) . . ?
N37 C52 N35 114.2(14) . . ?
N37 C52 H52A 108.7 . . ?
N35 C52 H52A 108.7 . . ?
N37 C52 H52B 108.7 . . ?
N35 C52 H52B 108.7 . . ?
H52A C52 H52B 107.6 . . ?
N36 C53 N38 115.0(14) . . ?
N36 C53 H53A 108.5 . . ?
N38 C53 H53A 108.5 . . ?
N36 C53 H53B 108.5 . . ?
N38 C53 H53B 108.5 . . ?
H53A C53 H53B 107.5 . . ?
O15 C54 N39 128.8(18) . . ?
O15 C54 N37 120.1(19) . . ?
N39 C54 N37 110.2(18) . . ?
N37 C55 N38 120.2(17) . . ?
N37 C55 C56 103.0(15) . . ?
N38 C55 C56 101.2(16) . . ?
N37 C55 H55 110.5 . . ?
N38 C55 H55 110.5 . . ?
C56 C55 H55 110.5 . . ?
N39 C56 N40 116.4(14) . . ?
N39 C56 C55 100.7(14) . . ?
N40 C56 C55 101.8(14) . . ?
N39 C56 H56 112.3 . . ?
N40 C56 H56 112.3 . . ?
C55 C56 H56 112.3 . . ?
O19 C57 N40 128.5(18) . . ?
O19 C57 N38 125.9(16) . . ?
N40 C57 N38 105.7(16) . . ?
N39 C58 N21 116.1(13) . . ?
N39 C58 H58A 108.3 . . ?
N21 C58 H58A 108.3 . . ?
N39 C58 H58B 108.3 . . ?
N21 C58 H58B 108.3 . . ?
H58A C58 H58B 107.4 . . ?
N22 C59 N40 120.2(15) . . ?
N22 C59 H59A 107.3 . . ?
N40 C59 H59A 107.3 . . ?
N22 C59 H59B 107.3 . . ?
N40 C59 H59B 107.3 . . ?
H59A C59 H59B 106.9 . . ?
O11 C60 N21 126.2(17) . . ?
O11 C60 N23 126.7(17) . . ?
N21 C60 N23 107.0(15) . . ?
C67 C61 C62 119.0(14) . . ?
C67 C61 C76 119.5(15) . . ?
C62 C61 C76 121.5(14) . . ?
C63 C62 C61 119.5(13) . . ?
C63 C62 H62 120.2 . . ?
C61 C62 H62 120.2 . . ?
C62 C63 C65 118.9(15) . . ?
C62 C63 C64 118.2(14) . . ?
C65 C63 C64 122.7(15) . . ?
O24 C64 O23 124.8(17) . . ?
O24 C64 C63 115.4(15) . . ?
O23 C64 C63 119.7(18) . . ?
C66 C65 C63 122.9(15) . . ?
C66 C65 H65 118.6 . . ?
C63 C65 H65 118.6 . . ?
C65 C66 C67 119.2(14) . . ?
C65 C66 C68 121.1(13) . . ?
C67 C66 C68 119.5(13) . . ?
C61 C67 C66 120.4(14) . . ?
C61 C67 H67 119.8 . . ?
C66 C67 H67 119.8 . . ?
C69 C68 C75 118.7(13) . . ?
C69 C68 C66 120.5(13) . . ?
C75 C68 C66 120.8(12) . . ?
C70 C69 C68 122.5(14) . . ?
C70 C69 H69 118.7 . . ?
C68 C69 H69 118.7 . . ?
C72 C70 C69 119.4(14) . . ?
C72 C70 C71 119.8(13) . . ?
C69 C70 C71 120.8(14) . . ?
O28 C71 O27 125.7(16) . . ?
O28 C71 C70 118.2(14) . . ?
O27 C71 C70 116.1(14) . . ?
C70 C72 C73 121.9(13) . . ?
C70 C72 H72 119.1 . . ?
C73 C72 H72 119.1 . . ?
C72 C73 C75 118.3(13) . . ?
C72 C73 C74 125.0(15) . . ?
C75 C73 C74 116.8(15) . . ?
O25 C74 O26 122.7(17) . . ?
O25 C74 C73 122.0(17) . . ?
O26 C74 C73 115.3(17) . . ?
C68 C75 C73 119.2(13) . . ?
C68 C75 H75 120.4 . . ?
C73 C75 H75 120.4 . . ?
O21 C76 O22 122.1(14) . . ?
O21 C76 C61 118.2(15) . . ?
O22 C76 C61 119.7(16) . . ?
C1 N1 C2 111.1(17) . . ?
C1 N1 C30 124.1(17) . . ?
C2 N1 C30 124.8(17) . . ?
C4 N2 C29 122.1(15) . . ?
C4 N2 C2 112.4(14) . . ?
C29 N2 C2 124.3(13) . . ?
C1 N3 C3 107.6(17) . . ?
C1 N3 C6 123.1(16) . . ?
C3 N3 C6 129.2(16) . . ?
C4 N4 C3 110.9(15) . . ?
C4 N4 C5 121.2(14) . . ?
C3 N4 C5 127.9(15) . . ?
C7 N5 C6 120.3(17) . . ?
C7 N5 C8 117.6(18) . . ?
C6 N5 C8 122.0(17) . . ?
C10 N6 C5 116.8(16) . . ?
C10 N6 C8 116.6(18) . . ?
C5 N6 C8 126.4(16) . . ?
C11 N7 C7 123(2) . . ?
C11 N7 C9 124.5(17) . . ?
C7 N7 C9 112.8(17) . . ?
C10 N8 C9 116.1(17) . . ?
C10 N8 C12 118.5(16) . . ?
C9 N8 C12 124.7(16) . . ?
C13 N9 C11 122.2(19) . . ?
C13 N9 C14 115(2) . . ?
C11 N9 C14 123(2) . . ?
C16 N10 C12 124.9(19) . . ?
C16 N10 C14 109.0(19) . . ?
C12 N10 C14 126.1(19) . . ?
C13 N11 C15 116.8(19) . . ?
C13 N11 C18 119(2) . . ?
C15 N11 C18 123.8(18) . . ?
C15 N12 C16 111.5(19) . . ?
C15 N12 C17 123(2) . . ?
C16 N12 C17 124.6(19) . . ?
C19 N13 C20 117.3(18) . . ?
C19 N13 C18 120.3(17) . . ?
C20 N13 C18 122.2(18) . . ?
C17 N14 C22 126.4(19) . . ?
C17 N14 C20 126(2) . . ?
C22 N14 C20 107(2) . . ?
C19 N15 C24 119.2(17) . . ?
C19 N15 C21 117.0(18) . . ?
C24 N15 C21 124(2) . . ?
C22 N16 C21 114.9(19) . . ?
C22 N16 C23 118.4(16) . . ?
C21 N16 C23 126.6(17) . . ?
C27 N17 C26 112.8(16) . . ?
C27 N17 C24 121.1(17) . . ?
C26 N17 C24 126.1(17) . . ?
C23 N18 C26 125.6(17) . . ?
C23 N18 C25 120.9(15) . . ?
C26 N18 C25 113.1(16) . . ?
C27 N19 C30 125.1(17) . . ?
C27 N19 C28 109.2(16) . . ?
C30 N19 C28 123.3(18) . . ?
C25 N20 C29 119.3(16) . . ?
C25 N20 C28 114.4(18) . . ?
C29 N20 C28 126.3(16) . . ?
C60 N21 C58 120.8(15) . . ?
C60 N21 C33 112.7(14) . . ?
C58 N21 C33 126.4(15) . . ?
C32 N22 C59 123.4(13) . . ?
C32 N22 C33 108.2(13) . . ?
C59 N22 C33 127.9(14) . . ?
C60 N23 C34 122.7(15) . . ?
C60 N23 C31 113.3(15) . . ?
C34 N23 C31 123.9(15) . . ?
C32 N24 C31 110.8(14) . . ?
C32 N24 C35 126.4(13) . . ?
C31 N24 C35 122.4(12) . . ?
C36 N25 C34 124.4(14) . . ?
C36 N25 C37 109.9(14) . . ?
C34 N25 C37 125.2(13) . . ?
C39 N26 C37 111.1(14) . . ?
C39 N26 C35 120.5(13) . . ?
C37 N26 C35 128.2(14) . . ?
C36 N27 C38 111.5(15) . . ?
C36 N27 C41 120.6(15) . . ?
C38 N27 C41 127.7(14) . . ?
C39 N28 C38 111.3(16) . . ?
C39 N28 C40 123.6(15) . . ?
C38 N28 C40 124.9(15) . . ?
C42 N29 C43 110.8(15) . . ?
C42 N29 C41 115.4(16) . . ?
C43 N29 C41 132.4(16) . . ?
C45 N30 C40 121.9(16) . . ?
C45 N30 C43 115.9(15) . . ?
C40 N30 C43 122.1(15) . . ?
C42 N31 C44 108.6(15) . . ?
C42 N31 C47 122.5(16) . . ?
C44 N31 C47 128.2(15) . . ?
C44 N32 C45 109.7(15) . . ?
C44 N32 C46 129.1(17) . . ?
C45 N32 C46 121.0(18) . . ?
C48 N33 C49 114.8(18) . . ?
C48 N33 C47 122(2) . . ?
C49 N33 C47 123.0(17) . . ?
C51 N34 C49 111.8(16) . . ?
C51 N34 C46 120.5(16) . . ?
C49 N34 C46 126.6(16) . . ?
C48 N35 C50 112.3(18) . . ?
C48 N35 C52 126.7(17) . . ?
C50 N35 C52 120.9(17) . . ?
C51 N36 C50 112.2(18) . . ?
C51 N36 C53 125(2) . . ?
C50 N36 C53 122.6(18) . . ?
C55 N37 C54 111.6(18) . . ?
C55 N37 C52 120.5(17) . . ?
C54 N37 C52 127.8(17) . . ?
C57 N38 C55 116.4(15) . . ?
C57 N38 C53 120.1(15) . . ?
C55 N38 C53 122.9(16) . . ?
C54 N39 C58 121.3(17) . . ?
C54 N39 C56 114.0(16) . . ?
C58 N39 C56 124.1(17) . . ?
C57 N40 C56 115.0(15) . . ?
C57 N40 C59 119.5(14) . . ?
C56 N40 C59 125.3(14) . . ?
C1 O1 Ba1 138.0(10) . . ?
C7 O2 Ba1 127.6(15) . . ?
C13 O3 Ba1 134.6(13) . . ?
C19 O4 Ba1 133.4(13) . . ?
C27 O5 Ba1 131.2(11) . . ?
C10 O6 Ba2 130.2(16) . . ?
C16 O7 Ba2 132.0(12) . . ?
C22 O8 Ba2 135.4(11) . . ?
C25 O9 Ba2 133.2(12) . . ?
C4 O10 Ba2 133.7(11) . . ?
C60 O11 Ba3 135.2(11) . . ?
C36 O12 Ba3 135.9(10) . . ?
C42 O13 Ba3 136.9(11) . . ?
C48 O14 Ba3 133.1(12) . . ?
C54 O15 Ba3 129.9(11) . . ?
C39 O16 Ba4 134.5(10) . . ?
C45 O17 Ba4 129.2(10) . . ?
C51 O18 Ba4 133.0(11) . . ?
C57 O19 Ba4 130.9(11) . . ?
C32 O20 Ba4 129.9(10) . . ?
C76 O21 Ba3 177.7(11) . . ?
C64 O24 Ba1 167.2(14) . 4_565 ?
C74 O25 Ba2 158.7(15) . . ?
C71 O27 Ba4 161.3(11) . 2_765 ?

loop_
_geom_bond_atom_site_label_1
_geom_bond_atom_site_label_2
_geom_bond_distance
_geom_bond_site_symmetry_2
_geom_bond_publ_flag
Ba1 O24 2.724(13) 4_465 ?
Ba1 O1 2.739(13) . ?
Ba1 O3 2.758(13) . ?
Ba1 O4 2.780(12) . ?
Ba1 O2 2.826(15) . ?
Ba1 O5 2.842(13) . ?
Ba1 O1W 2.916(17) . ?
Ba2 O25 2.666(12) . ?
Ba2 O8 2.737(13) . ?
Ba2 O10 2.736(12) . ?
Ba2 O9 2.761(12) . ?
Ba2 O6 2.768(13) . ?
Ba2 O7 2.810(14) . ?
Ba2 Cl1 2.916(15) . ?
Ba2 Cl1' 3.10(5) . ?
Ba3 O21 2.663(12) . ?
Ba3 O13 2.760(10) . ?
Ba3 O2W 2.774(10) . ?
Ba3 O12 2.787(11) . ?
Ba3 O15 2.791(12) . ?
Ba3 O11 2.803(11) . ?
Ba3 O14 2.811(13) . ?
Ba4 O27 2.645(12) 2_764 ?
Ba4 O16 2.714(11) . ?
Ba4 O18 2.713(13) . ?
Ba4 O20 2.734(10) . ?
Ba4 O3W 2.774(14) . ?
Ba4 O19 2.770(11) . ?
Ba4 O17 2.853(12) . ?
C1 O1 1.232(19) . ?
C1 N3 1.34(2) . ?
C1 N1 1.37(2) . ?
C2 N1 1.38(2) . ?
C2 N2 1.50(2) . ?
C2 C3 1.50(2) . ?
C2 H2 0.9800 . ?
C3 N3 1.39(2) . ?
C3 N4 1.49(2) . ?
C3 H3 0.9800 . ?
C4 O10 1.201(18) . ?
C4 N4 1.357(19) . ?
C4 N2 1.38(2) . ?
C5 N6 1.44(2) . ?
C5 N4 1.50(2) . ?
C5 H5A 0.9700 . ?
C5 H5B 0.9700 . ?
C6 N5 1.43(2) . ?
C6 N3 1.47(2) . ?
C6 H6A 0.9700 . ?
C6 H6B 0.9700 . ?
C7 O2 1.09(2) . ?
C7 N5 1.39(3) . ?
C7 N7 1.44(2) . ?
C8 C9 1.43(2) . ?
C8 N6 1.45(2) . ?
C8 N5 1.53(2) . ?
C8 H8 0.9800 . ?
C9 N8 1.46(2) . ?
C9 N7 1.54(3) . ?
C9 H9 0.9800 . ?
C10 O6 1.09(2) . ?
C10 N8 1.40(2) . ?
C10 N6 1.44(2) . ?
C11 N7 1.37(3) . ?
C11 N9 1.51(3) . ?
C11 H11A 0.9700 . ?
C11 H11B 0.9700 . ?
C12 N10 1.39(2) . ?
C12 N8 1.48(2) . ?
C12 H12A 0.9700 . ?
C12 H12B 0.9700 . ?
C13 O3 1.17(2) . ?
C13 N9 1.32(3) . ?
C13 N11 1.39(2) . ?
C14 N9 1.51(2) . ?
C14 N10 1.50(3) . ?
C14 C15 1.52(3) . ?
C14 H14 0.9800 . ?
C15 N12 1.35(2) . ?
C15 N11 1.49(2) . ?
C15 H15 0.9800 . ?
C16 O7 1.18(2) . ?
C16 N10 1.34(2) . ?
C16 N12 1.38(3) . ?
C17 N14 1.40(2) . ?
C17 N12 1.39(2) . ?
C17 H17A 0.9700 . ?
C17 H17B 0.9700 . ?
C18 N13 1.49(3) . ?
C18 N11 1.49(3) . ?
C18 H18A 0.9700 . ?
C18 H18B 0.9700 . ?
C19 O4 1.13(2) . ?
C19 N13 1.38(2) . ?
C19 N15 1.39(2) . ?
C20 N13 1.47(2) . ?
C20 N14 1.49(2) . ?
C20 C21 1.55(3) . ?
C20 H20 0.9800 . ?
C21 N16 1.44(2) . ?
C21 N15 1.48(2) . ?
C21 H21 0.9800 . ?
C22 O8 1.21(2) . ?
C22 N16 1.40(2) . ?
C22 N14 1.44(3) . ?
C23 N18 1.40(2) . ?
C23 N16 1.49(2) . ?
C23 H23A 0.9700 . ?
C23 H23B 0.9700 . ?
C24 N15 1.43(2) . ?
C24 N17 1.44(2) . ?
C24 H24A 0.9700 . ?
C24 H24B 0.9700 . ?
C25 O9 1.20(2) . ?
C25 N20 1.32(2) . ?
C25 N18 1.49(2) . ?
C26 N18 1.40(2) . ?
C26 N17 1.41(2) . ?
C26 C28 1.58(2) . ?
C26 H26 0.9800 . ?
C27 O5 1.223(18) . ?
C27 N17 1.34(2) . ?
C27 N19 1.39(2) . ?
C28 N20 1.45(2) . ?
C28 N19 1.49(2) . ?
C28 H28 0.9800 . ?
C29 N20 1.42(2) . ?
C29 N2 1.44(2) . ?
C29 H29A 0.9700 . ?
C29 H29B 0.9700 . ?
C30 N19 1.41(2) . ?
C30 N1 1.44(2) . ?
C30 H30A 0.9700 . ?
C30 H30B 0.9700 . ?
C31 N24 1.465(19) . ?
C31 N23 1.479(19) . ?
C31 C33 1.52(2) . ?
C31 H31 0.9800 . ?
C32 O20 1.309(18) . ?
C32 N22 1.32(2) . ?
C32 N24 1.359(18) . ?
C33 N21 1.48(2) . ?
C33 N22 1.481(18) . ?
C33 H33 0.9800 . ?
C34 N23 1.412(19) . ?
C34 N25 1.431(19) . ?
C34 H34A 0.9700 . ?
C34 H34B 0.9700 . ?
C35 N26 1.378(19) . ?
C35 N24 1.486(18) . ?
C35 H35A 0.9700 . ?
C35 H35B 0.9700 . ?
C36 O12 1.261(18) . ?
C36 N27 1.35(2) . ?
C36 N25 1.35(2) . ?
C37 N26 1.369(18) . ?
C37 N25 1.487(18) . ?
C37 C38 1.50(2) . ?
C37 H37 0.9800 . ?
C38 N28 1.43(2) . ?
C38 N27 1.453(19) . ?
C38 H38 0.9800 . ?
C39 O16 1.264(19) . ?
C39 N28 1.34(2) . ?
C39 N26 1.34(2) . ?
C40 N30 1.448(19) . ?
C40 N28 1.50(2) . ?
C40 H40A 0.9700 . ?
C40 H40B 0.9700 . ?
C41 N29 1.42(2) . ?
C41 N27 1.524(19) . ?
C41 H41A 0.9700 . ?
C41 H41B 0.9700 . ?
C42 O13 1.22(2) . ?
C42 N29 1.36(2) . ?
C42 N31 1.41(2) . ?
C43 N29 1.41(2) . ?
C43 N30 1.47(2) . ?
C43 C44 1.47(2) . ?
C43 H43 0.9800 . ?
C44 N32 1.40(2) . ?
C44 N31 1.45(2) . ?
C44 H44 0.9800 . ?
C45 O17 1.189(18) . ?
C45 N30 1.29(2) . ?
C45 N32 1.43(2) . ?
C46 N34 1.42(2) . ?
C46 N32 1.47(2) . ?
C46 H46A 0.9700 . ?
C46 H46B 0.9700 . ?
C47 N31 1.46(2) . ?
C47 N33 1.47(2) . ?
C47 H47A 0.9700 . ?
C47 H47B 0.9700 . ?
C48 O14 1.20(2) . ?
C48 N35 1.30(2) . ?
C48 N33 1.35(2) . ?
C49 N34 1.40(2) . ?
C49 N33 1.46(2) . ?
C49 C50 1.52(2) . ?
C49 H49 0.9800 . ?
C50 N36 1.44(2) . ?
C50 N35 1.48(2) . ?
C50 H50 0.9800 . ?
C51 O18 1.26(2) . ?
C51 N34 1.33(2) . ?
C51 N36 1.33(2) . ?
C52 N37 1.44(2) . ?
C52 N35 1.48(2) . ?
C52 H52A 0.9700 . ?
C52 H52B 0.9700 . ?
C53 N36 1.46(2) . ?
C53 N38 1.49(2) . ?
C53 H53A 0.9700 . ?
C53 H53B 0.9700 . ?
C54 O15 1.25(2) . ?
C54 N39 1.28(2) . ?
C54 N37 1.38(2) . ?
C55 N37 1.38(2) . ?
C55 N38 1.39(2) . ?
C55 C56 1.61(3) . ?
C55 H55 0.9800 . ?
C56 N39 1.418(12) . ?
C56 N40 1.438(12) . ?
C56 H56 0.9800 . ?
C57 O19 1.240(19) . ?
C57 N40 1.34(2) . ?
C57 N38 1.38(2) . ?
C58 N39 1.397(19) . ?
C58 N21 1.469(19) . ?
C58 H58A 0.9700 . ?
C58 H58B 0.9700 . ?
C59 N22 1.371(19) . ?
C59 N40 1.48(2) . ?
C59 H59A 0.9700 . ?
C59 H59B 0.9700 . ?
C60 O11 1.164(17) . ?
C60 N21 1.37(2) . ?
C60 N23 1.38(2) . ?
C61 C67 1.377(18) . ?
C61 C62 1.45(2) . ?
C61 C76 1.46(2) . ?
C62 C63 1.384(19) . ?
C62 H62 0.9300 . ?
C63 C65 1.38(2) . ?
C63 C64 1.53(2) . ?
C64 O24 1.20(2) . ?
C64 O23 1.207(18) . ?
C65 C66 1.358(19) . ?
C65 H65 0.9300 . ?
C66 C67 1.404(19) . ?
C66 C68 1.476(18) . ?
C67 H67 0.9300 . ?
C68 C69 1.407(19) . ?
C68 C75 1.41(2) . ?
C69 C70 1.376(19) . ?
C69 H69 0.9300 . ?
C70 C72 1.354(19) . ?
C70 C71 1.49(2) . ?
C71 O28 1.229(16) . ?
C71 O27 1.266(17) . ?
C72 C73 1.434(19) . ?
C72 H72 0.9300 . ?
C73 C75 1.43(2) . ?
C73 C74 1.46(2) . ?
C74 O25 1.20(2) . ?
C74 O26 1.27(2) . ?
C75 H75 0.9300 . ?
C76 O21 1.251(18) . ?
C76 O22 1.255(19) . ?
O24 Ba1 2.724(13) 4_565 ?
O27 Ba4 2.645(12) 2_765 ?
